data_4121849
loop_
_publ_author_name
'Seoane, Andr\'es'
'Casanova, Noelia'
'Qui\~nones, Noelia'
'Mascare\~nas, Jos\'e L'
'Gul\'ias, Mois\'es'

_publ_section_title
;
 Rhodium(III)-Catalyzed Dearomatizing (3 + 2) Annulation of
 2-Alkenylphenols and Alkynes.
;
_journal_issue 21
_journal_name_full 'Journal of the American Chemical Society'
_journal_page_first 7607
_journal_page_last 7610
_journal_paper_doi 10.1021/ja5034952
_journal_volume 136
_journal_year 2014
_chemical_formula_moiety 'C23 H17 Cl O'
_chemical_formula_sum 'C23 H17 Cl O'
_chemical_formula_weight 344.82
_chemical_name_common LMINC149
_chemical_name_systematic
;
 ?
;
_space_group_IT_number 2
_symmetry_cell_setting triclinic
_symmetry_Int_Tables_number 2
_symmetry_space_group_name_Hall '-P 1'
_symmetry_space_group_name_H-M 'P -1'
_atom_sites_solution_hydrogens difmap
_atom_sites_solution_primary direct
_atom_sites_solution_secondary difmap
_audit_conform_dict_location ftp://ftp.iucr.org/pub/cif_core.dic
_audit_conform_dict_name cif_core.dic
_audit_conform_dict_version 2.4.3
_audit_creation_date 2014-03-21T13:24:26-00:00
_audit_creation_method 'WinGX routine CIF_UPDATE'
_cell_angle_alpha 92.536(3)
_cell_angle_beta 92.369(3)
_cell_angle_gamma 96.834(3)
_cell_formula_units_Z 2
_cell_length_a 9.1758(4)
_cell_length_b 9.4495(5)
_cell_length_c 9.8699(5)
_cell_measurement_reflns_used 9991
_cell_measurement_temperature 100(2)
_cell_measurement_theta_max 34.88
_cell_measurement_theta_min 2.24
_cell_measurement_wavelength 0.71073
_cell_volume 847.94(7)
_computing_cell_refinement 'SAINT V8.34A integration software'
_computing_data_collection 'Bruker APEX2 software'
_computing_data_reduction 'SORTAV (Blessing, 1995)'
_computing_molecular_graphics 'ORTEP-3 for Windows (Farrugia, 2012)'
_computing_publication_material 'WinGX publication routines (Farrugia, 2012)'
_computing_structure_refinement 'SHELXL-2014 (Sheldrick, 2014)'
_computing_structure_solution 'SIR-2011 (Burla et al., 2012)'
_diffrn_ambient_temperature 100(2)
_diffrn_detector 'APEX-II CCD'
_diffrn_measured_fraction_theta_full 1
_diffrn_measured_fraction_theta_max 0.985
_diffrn_measurement_device '\k-geometry diffractometer'
_diffrn_measurement_device_type 'Bruker APEX-II'
_diffrn_measurement_method '\f or \w oscillation scans'
_diffrn_orient_matrix_UB_11 -0.011003
_diffrn_orient_matrix_UB_12 -0.008555
_diffrn_orient_matrix_UB_13 0.099784
_diffrn_orient_matrix_UB_21 -0.027857
_diffrn_orient_matrix_UB_22 -0.105278
_diffrn_orient_matrix_UB_23 -0.014859
_diffrn_orient_matrix_UB_31 0.105722
_diffrn_orient_matrix_UB_32 -0.015205
_diffrn_orient_matrix_UB_33 0.011428
_diffrn_radiation_monochromator graphite
_diffrn_radiation_probe x-ray
_diffrn_radiation_type MoK\a
_diffrn_radiation_wavelength 0.71073
_diffrn_reflns_av_R_equivalents 0.068
_diffrn_reflns_Laue_measured_fraction_full 1
_diffrn_reflns_Laue_measured_fraction_max 0.985
_diffrn_reflns_limit_h_max 13
_diffrn_reflns_limit_h_min -14
_diffrn_reflns_limit_k_max 15
_diffrn_reflns_limit_k_min -15
_diffrn_reflns_limit_l_max 15
_diffrn_reflns_limit_l_min -15
_diffrn_reflns_number 42617
_diffrn_reflns_point_group_measured_fraction_full 1
_diffrn_reflns_point_group_measured_fraction_max 0.985
_diffrn_reflns_reduction_process
;
        Scaled and merged with Sortav
        R.H. Blessing, (1987) Cryst. Rev. 1, 3-58
        R.H. Blessing, (1989) J. Appl. Cryst. 22, 396-397
;
_diffrn_reflns_theta_full 25.242
_diffrn_reflns_theta_max 35.129
_diffrn_reflns_theta_min 2.068
_diffrn_source 'sealed x-ray tube'
_exptl_absorpt_coefficient_mu 0.232
_exptl_absorpt_correction_T_max 0.918
_exptl_absorpt_correction_T_min 0.845
_exptl_absorpt_correction_type multi-scan
_exptl_absorpt_process_details
;
SADABS-2012/1 - Bruker AXS area detector scaling and absorption correction
;
_exptl_crystal_colour yellow
_exptl_crystal_density_diffrn 1.351
_exptl_crystal_density_method 'not measured'
_exptl_crystal_description Plate
_exptl_crystal_F_000 360
_exptl_crystal_size_max 0.71
_exptl_crystal_size_mid 0.48
_exptl_crystal_size_min 0.3
_refine_diff_density_max 0.521
_refine_diff_density_min -0.343
_refine_diff_density_rms 0.071
_refine_ls_extinction_method none
_refine_ls_goodness_of_fit_ref 1.065
_refine_ls_hydrogen_treatment refxyz
_refine_ls_matrix_type full
_refine_ls_number_constraints 0
_refine_ls_number_parameters 277
_refine_ls_number_reflns 7415
_refine_ls_number_restraints 0
_refine_ls_restrained_S_all 1.065
_refine_ls_R_factor_all 0.0731
_refine_ls_R_factor_gt 0.0478
_refine_ls_shift/su_max 0.002
_refine_ls_shift/su_mean 0
_refine_ls_structure_factor_coef Fsqd
_refine_ls_weighting_details 'w=1/[\s^2^(Fo^2^)+(0.0544P)^2^+0.1258P] where P=(Fo^2^+2Fc^2^)/3'
_refine_ls_weighting_scheme calc
_refine_ls_wR_factor_gt 0.1133
_refine_ls_wR_factor_ref 0.1233
_reflns_number_gt 5411
_reflns_number_total 7415
_reflns_threshold_expression 'I > 2\s(I)'
_cod_data_source_file ja5034952_si_003.cif
_cod_data_source_block shelx
_cod_depositor_comments 'Adding full bibliography for 4121849--4121851.cif.'
_cod_database_code 4121849
_shelx_estimated_absorpt_t_min 0.852
_shelx_estimated_absorpt_t_max 0.934

loop_
_symmetry_equiv_pos_as_xyz
'x, y, z'
'-x, -y, -z'

loop_
_atom_site_label
_atom_site_type_symbol
_atom_site_fract_x
_atom_site_fract_y
_atom_site_fract_z
_atom_site_U_iso_or_equiv
_atom_site_adp_type
_atom_site_occupancy
_atom_site_calc_flag
C1 C 0.01450(10) 0.23638(11) 0.68337(10) 0.01066(18) Uani 1 d
C2 C 0.02707(10) 0.34654(11) 0.80395(10) 0.01101(18) Uani 1 d
C3 C -0.05623(11) 0.30892(12) 0.92269(11) 0.01348(19) Uani 1 d
H3 H -0.0581(15) 0.3791(16) 0.9893(15) 0.016 Uiso 1 d
C4 C -0.11487(11) 0.17311(12) 0.93593(11) 0.0138(2) Uani 1 d
C5 C -0.10406(11) 0.05860(12) 0.83626(12) 0.0150(2) Uani 1 d
H5 H -0.1435(15) -0.0339(16) 0.8569(14) 0.018 Uiso 1 d
C6 C -0.04138(11) 0.08742(11) 0.71888(11) 0.01338(19) Uani 1 d
H6 H -0.0332(15) 0.0050(15) 0.6468(15) 0.016 Uiso 1 d
C7 C 0.15490(10) 0.24057(11) 0.60635(10) 0.01086(18) Uani 1 d
C8 C 0.13187(11) 0.29154(11) 0.48201(10) 0.01144(18) Uani 1 d
C9 C -0.02235(11) 0.32039(11) 0.46742(11) 0.01268(19) Uani 1 d
H9 H -0.0642(15) 0.3595(15) 0.3891(14) 0.015 Uiso 1 d
C10 C -0.09408(11) 0.28859(11) 0.57935(11) 0.01189(19) Uani 1 d
C11 C 0.28179(10) 0.17644(11) 0.66437(11) 0.01131(18) Uani 1 d
C12 C 0.35707(11) 0.23227(12) 0.78458(11) 0.0151(2) Uani 1 d
H12 H 0.3330(15) 0.3221(16) 0.8263(15) 0.018 Uiso 1 d
C13 C 0.46648(12) 0.16195(14) 0.84425(12) 0.0189(2) Uani 1 d
H13 H 0.5185(16) 0.2010(16) 0.9299(16) 0.023 Uiso 1 d
C14 C 0.50211(11) 0.03629(13) 0.78486(12) 0.0182(2) Uani 1 d
H14 H 0.5757(16) -0.0112(16) 0.8262(15) 0.022 Uiso 1 d
C15 C 0.43036(12) -0.01851(13) 0.66447(13) 0.0183(2) Uani 1 d
H15 H 0.4514(16) -0.1030(17) 0.6253(15) 0.022 Uiso 1 d
C16 C 0.32112(12) 0.05118(12) 0.60416(12) 0.0162(2) Uani 1 d
H16 H 0.2685(16) 0.0154(16) 0.5204(15) 0.019 Uiso 1 d
C21 C 0.23690(11) 0.32019(11) 0.37476(11) 0.01200(19) Uani 1 d
C22 C 0.38821(11) 0.35214(12) 0.40454(11) 0.0142(2) Uani 1 d
H22 H 0.4250(15) 0.3547(15) 0.4957(15) 0.017 Uiso 1 d
C23 C 0.48425(12) 0.38704(12) 0.30255(12) 0.0166(2) Uani 1 d
H23 H 0.5881(16) 0.4101(16) 0.3222(15) 0.02 Uiso 1 d
C24 C 0.43143(13) 0.39041(13) 0.16908(12) 0.0186(2) Uani 1 d
H24 H 0.4988(16) 0.4164(16) 0.0984(16) 0.022 Uiso 1 d
C25 C 0.28147(13) 0.35913(14) 0.13812(12) 0.0199(2) Uani 1 d
H25 H 0.2409(16) 0.3615(16) 0.0443(16) 0.024 Uiso 1 d
C26 C 0.18525(12) 0.32502(12) 0.23985(11) 0.0157(2) Uani 1 d
H26 H 0.0816(16) 0.3028(16) 0.2199(15) 0.019 Uiso 1 d
C31 C -0.24972(11) 0.30292(13) 0.60914(12) 0.0151(2) Uani 1 d
H31A H -0.3003(16) 0.3363(16) 0.5324(16) 0.023 Uiso 1 d
H31B H -0.2539(16) 0.3753(16) 0.6879(16) 0.023 Uiso 1 d
H31C H -0.3032(16) 0.2081(17) 0.6324(16) 0.023 Uiso 1 d
Cl4 Cl -0.20797(3) 0.12870(3) 1.07937(3) 0.02185(8) Uani 1 d
O2 O 0.09971(8) 0.46294(8) 0.79876(8) 0.01637(16) Uani 1 d

loop_
_atom_site_aniso_label
_atom_site_aniso_U_11
_atom_site_aniso_U_22
_atom_site_aniso_U_33
_atom_site_aniso_U_23
_atom_site_aniso_U_13
_atom_site_aniso_U_12
C1 0.0118(4) 0.0098(5) 0.0104(4) 0.0003(4) -0.0002(3) 0.0021(3)
C2 0.0119(4) 0.0111(5) 0.0104(5) 0.0012(4) -0.0006(3) 0.0031(3)
C3 0.0161(4) 0.0144(5) 0.0099(5) -0.0009(4) 0.0011(3) 0.0021(4)
C4 0.0111(4) 0.0185(5) 0.0123(5) 0.0061(4) 0.0006(3) 0.0018(3)
C5 0.0141(4) 0.0105(5) 0.0205(5) 0.0051(4) -0.0006(4) 0.0005(3)
C6 0.0131(4) 0.0103(5) 0.0166(5) -0.0002(4) -0.0024(3) 0.0022(3)
C7 0.0126(4) 0.0101(5) 0.0099(4) -0.0005(4) -0.0004(3) 0.0024(3)
C8 0.0140(4) 0.0102(5) 0.0101(5) -0.0006(4) -0.0008(3) 0.0024(3)
C9 0.0150(4) 0.0117(5) 0.0113(5) 0.0006(4) -0.0023(3) 0.0026(3)
C10 0.0129(4) 0.0102(5) 0.0125(5) -0.0003(4) -0.0020(3) 0.0024(3)
C11 0.0117(4) 0.0120(5) 0.0108(4) 0.0031(4) 0.0015(3) 0.0022(3)
C12 0.0146(4) 0.0179(5) 0.0129(5) -0.0005(4) -0.0005(3) 0.0037(4)
C13 0.0156(5) 0.0256(6) 0.0156(5) 0.0025(5) -0.0026(4) 0.0037(4)
C14 0.0126(4) 0.0225(6) 0.0209(6) 0.0103(5) 0.0017(4) 0.0048(4)
C15 0.0181(5) 0.0149(5) 0.0234(6) 0.0026(4) 0.0025(4) 0.0068(4)
C16 0.0186(5) 0.0150(5) 0.0157(5) -0.0006(4) -0.0012(4) 0.0057(4)
C21 0.0159(4) 0.0096(5) 0.0108(5) 0.0002(4) 0.0012(3) 0.0026(3)
C22 0.0171(4) 0.0147(5) 0.0112(5) 0.0023(4) -0.0001(4) 0.0032(4)
C23 0.0173(5) 0.0164(5) 0.0167(5) 0.0037(4) 0.0019(4) 0.0035(4)
C24 0.0238(5) 0.0191(6) 0.0134(5) 0.0028(4) 0.0058(4) 0.0021(4)
C25 0.0256(5) 0.0238(6) 0.0097(5) 0.0005(4) 0.0013(4) 0.0009(4)
C26 0.0181(5) 0.0171(5) 0.0112(5) -0.0002(4) -0.0008(4) 0.0007(4)
C31 0.0128(4) 0.0159(5) 0.0170(5) 0.0009(4) -0.0009(4) 0.0040(4)
Cl4 0.01961(13) 0.02919(17) 0.01758(14) 0.01057(11) 0.00567(10) 0.00127(10)
O2 0.0199(4) 0.0122(4) 0.0164(4) 0.0003(3) 0.0017(3) -0.0006(3)

loop_
_atom_type_symbol
_atom_type_description
_atom_type_scat_dispersion_real
_atom_type_scat_dispersion_imag
_atom_type_scat_source
C C 0.0033 0.0016 'International Tables Vol C Tables 4.2.6.8 and 6.1.1.4'
H H 0 0 'International Tables Vol C Tables 4.2.6.8 and 6.1.1.4'
Cl Cl 0.1484 0.1585 'International Tables Vol C Tables 4.2.6.8 and 6.1.1.4'
O O 0.0106 0.006 'International Tables Vol C Tables 4.2.6.8 and 6.1.1.4'

loop_
_geom_angle_atom_site_label_1
_geom_angle_atom_site_label_2
_geom_angle_atom_site_label_3
_geom_angle
C6 C1 C7 111.80(8)
C6 C1 C2 114.11(9)
C7 C1 C2 112.70(8)
C6 C1 C10 109.19(8)
C7 C1 C10 102.66(8)
C2 C1 C10 105.47(8)
O2 C2 C3 121.24(10)
O2 C2 C1 121.31(9)
C3 C2 C1 117.40(9)
C4 C3 C2 119.94(10)
C4 C3 H3 122.9(9)
C2 C3 H3 116.9(9)
C3 C4 C5 123.78(10)
C3 C4 Cl4 119.55(9)
C5 C4 Cl4 116.68(8)
C6 C5 C4 119.66(10)
C6 C5 H5 122.7(9)
C4 C5 H5 117.6(9)
C5 C6 C1 122.52(10)
C5 C6 H6 119.8(8)
C1 C6 H6 117.6(8)
C8 C7 C11 130.49(9)
C8 C7 C1 109.38(8)
C11 C7 C1 119.61(9)
C7 C8 C21 128.90(9)
C7 C8 C9 108.66(9)
C21 C8 C9 122.42(9)
C10 C9 C8 111.00(9)
C10 C9 H9 124.7(8)
C8 C9 H9 124.3(8)
C9 C10 C31 129.02(9)
C9 C10 C1 108.25(8)
C31 C10 C1 122.70(9)
C16 C11 C12 118.54(9)
C16 C11 C7 119.65(10)
C12 C11 C7 121.63(9)
C13 C12 C11 120.50(10)
C13 C12 H12 120.1(8)
C11 C12 H12 119.4(8)
C14 C13 C12 120.27(11)
C14 C13 H13 119.4(9)
C12 C13 H13 120.3(9)
C13 C14 C15 119.74(10)
C13 C14 H14 119.8(9)
C15 C14 H14 120.4(9)
C14 C15 C16 120.32(11)
C14 C15 H15 120.5(9)
C16 C15 H15 119.1(9)
C15 C16 C11 120.59(11)
C15 C16 H16 122.4(9)
C11 C16 H16 117.0(9)
C26 C21 C22 118.21(10)
C26 C21 C8 119.83(9)
C22 C21 C8 121.84(9)
C23 C22 C21 120.79(10)
C23 C22 H22 119.5(9)
C21 C22 H22 119.7(9)
C24 C23 C22 120.31(10)
C24 C23 H23 118.3(9)
C22 C23 H23 121.3(9)
C23 C24 C25 119.50(10)
C23 C24 H24 120.0(9)
C25 C24 H24 120.5(9)
C26 C25 C24 120.31(11)
C26 C25 H25 118.5(9)
C24 C25 H25 121.2(9)
C25 C26 C21 120.87(10)
C25 C26 H26 121.2(9)
C21 C26 H26 117.9(9)
C10 C31 H31A 110.8(9)
C10 C31 H31B 110.3(8)
H31A C31 H31B 107.4(12)
C10 C31 H31C 110.7(8)
H31A C31 H31C 108.3(12)
H31B C31 H31C 109.3(12)

loop_
_geom_bond_atom_site_label_1
_geom_bond_atom_site_label_2
_geom_bond_distance
C1 C6 1.5013(15)
C1 C7 1.5201(13)
C1 C2 1.5375(15)
C1 C10 1.5386(14)
C2 O2 1.2206(13)
C2 C3 1.4596(14)
C3 C4 1.3453(16)
C3 H3 0.915(15)
C4 C5 1.4450(17)
C4 Cl4 1.7255(11)
C5 C6 1.3390(15)
C5 H5 0.940(14)
C6 H6 1.043(15)
C7 C8 1.3557(14)
C7 C11 1.4814(13)
C8 C21 1.4732(14)
C8 C9 1.4751(13)
C9 C10 1.3366(15)
C9 H9 0.957(14)
C10 C31 1.4905(14)
C11 C16 1.3934(15)
C11 C12 1.3976(15)
C12 C13 1.3931(15)
C12 H12 0.980(15)
C13 C14 1.3810(17)
C13 H13 0.988(16)
C14 C15 1.3832(18)
C14 H14 0.943(15)
C15 C16 1.3911(15)
C15 H15 0.916(16)
C16 H16 0.966(15)
C21 C26 1.3993(15)
C21 C22 1.4013(14)
C22 C23 1.3900(15)
C22 H22 0.946(15)
C23 C24 1.3878(17)
C23 H23 0.961(14)
C24 C25 1.3909(17)
C24 H24 0.972(15)
C25 C26 1.3877(16)
C25 H25 0.986(15)
C26 H26 0.959(14)
C31 H31A 0.957(15)
C31 H31B 1.018(16)
C31 H31C 1.009(16)

loop_
_geom_torsion_atom_site_label_1
_geom_torsion_atom_site_label_2
_geom_torsion_atom_site_label_3
_geom_torsion_atom_site_label_4
_geom_torsion
C6 C1 C2 O2 163.63(9)
C7 C1 C2 O2 34.71(13)
C10 C1 C2 O2 -76.53(11)
C6 C1 C2 C3 -18.90(12)
C7 C1 C2 C3 -147.82(9)
C10 C1 C2 C3 100.94(10)
O2 C2 C3 C4 -168.83(10)
C1 C2 C3 C4 13.70(14)
C2 C3 C4 C5 -1.61(15)
C2 C3 C4 Cl4 177.88(7)
C3 C4 C5 C6 -4.69(16)
Cl4 C4 C5 C6 175.80(8)
C4 C5 C6 C1 -2.18(15)
C7 C1 C6 C5 143.00(10)
C2 C1 C6 C5 13.63(13)
C10 C1 C6 C5 -104.10(11)
C6 C1 C7 C8 118.91(10)
C2 C1 C7 C8 -110.99(10)
C10 C1 C7 C8 1.99(11)
C6 C1 C7 C11 -53.69(13)
C2 C1 C7 C11 76.42(12)
C10 C1 C7 C11 -170.60(9)
C11 C7 C8 C21 -11.32(19)
C1 C7 C8 C21 177.15(10)
C11 C7 C8 C9 170.17(11)
C1 C7 C8 C9 -1.36(12)
C7 C8 C9 C10 0.05(13)
C21 C8 C9 C10 -178.57(10)
C8 C9 C10 C31 179.10(10)
C8 C9 C10 C1 1.26(12)
C6 C1 C10 C9 -120.70(10)
C7 C1 C10 C9 -1.94(11)
C2 C1 C10 C9 116.26(9)
C6 C1 C10 C31 61.29(13)
C7 C1 C10 C31 -179.95(10)
C2 C1 C10 C31 -61.75(12)
C8 C7 C11 C16 -61.23(16)
C1 C7 C11 C16 109.57(11)
C8 C7 C11 C12 123.68(13)
C1 C7 C11 C12 -65.52(14)
C16 C11 C12 C13 -1.55(16)
C7 C11 C12 C13 173.60(10)
C11 C12 C13 C14 0.22(17)
C12 C13 C14 C15 1.05(17)
C13 C14 C15 C16 -0.96(17)
C14 C15 C16 C11 -0.40(17)
C12 C11 C16 C15 1.64(16)
C7 C11 C16 C15 -173.61(10)
C7 C8 C21 C26 157.97(11)
C9 C8 C21 C26 -23.71(15)
C7 C8 C21 C22 -26.20(17)
C9 C8 C21 C22 152.12(11)
C26 C21 C22 C23 -0.28(16)
C8 C21 C22 C23 -176.18(10)
C21 C22 C23 C24 -0.15(17)
C22 C23 C24 C25 0.25(18)
C23 C24 C25 C26 0.11(18)
C24 C25 C26 C21 -0.56(18)
C22 C21 C26 C25 0.64(17)
C8 C21 C26 C25 176.62(10)
